data_7226990
loop_
_publ_author_name
'Pop, Flavia'
'Lewis, William'
'Amabilino, David B.'

_publ_section_title
;
 Solid state supramolecular structure of diketopyrrolopyrrole
 chromophores: correlating stacking geometry with visible light absorption
;
_journal_issue 46
_journal_name_full CrystEngComm
_journal_page_first 8933
_journal_paper_doi 10.1039/C6CE02157C
_journal_volume 18
_journal_year 2016
_chemical_absolute_configuration ad
_chemical_formula_moiety 'C22 H20 N2 O6 S2'
_chemical_formula_sum 'C22 H20 N2 O6 S2'
_chemical_formula_weight 472.52
_space_group_crystal_system orthorhombic
_space_group_IT_number 29
_space_group_name_Hall 'P 2c -2ac'
_space_group_name_H-M_alt 'P c a 21'
_symmetry_space_group_name_Hall 'P 2c -2ac'
_symmetry_space_group_name_H-M 'P c a 21'
_atom_sites_solution_hydrogens geom
_atom_sites_solution_primary iterative
_atom_sites_solution_secondary difmap
_audit_creation_date 2016-10-04
_audit_creation_method
;
Olex2 1.2
(compiled 2016.09.09 svn.r3337 for OlexSys, GUI svn.r5227)
;
_audit_update_record
;
2016-10-05 deposited with the CCDC.
2016-11-03 downloaded from the CCDC.
;
_cell_angle_alpha 90
_cell_angle_beta 90
_cell_angle_gamma 90
_cell_formula_units_Z 4
_cell_length_a 15.3622(8)
_cell_length_b 5.6904(3)
_cell_length_c 24.0819(10)
_cell_measurement_reflns_used 5392
_cell_measurement_temperature 120(2)
_cell_measurement_theta_max 74.9110
_cell_measurement_theta_min 5.7290
_cell_volume 2105.17(18)
_computing_cell_refinement
;
CrysAlisPro, Agilent Technologies,
Version 1.171.37.35 (release 13-08-2014 CrysAlis171 .NET)
(compiled Aug 13 2014,18:06:01)
;
_computing_data_collection
;
CrysAlisPro, Agilent Technologies,
Version 1.171.37.35 (release 13-08-2014 CrysAlis171 .NET)
(compiled Aug 13 2014,18:06:01)
;
_computing_data_reduction
;
CrysAlisPro, Agilent Technologies,
Version 1.171.37.35 (release 13-08-2014 CrysAlis171 .NET)
(compiled Aug 13 2014,18:06:01)
;
_computing_molecular_graphics 'Olex2 (Dolomanov et al., 2009)'
_computing_publication_material 'Olex2 (Dolomanov et al., 2009)'
_computing_structure_refinement 'ShelXL (Sheldrick, 2015)'
_computing_structure_solution 'olex2.solve (Bourhis et al., 2015)'
_diffrn_ambient_environment N~2~
_diffrn_ambient_temperature 120(2)
_diffrn_crystal_treatment 'flash frozen in gaseous N2'
_diffrn_detector 'CCD area detector'
_diffrn_detector_area_resol_mean 10.3613
_diffrn_detector_type 'Agilent Diffraction Atlas detector'
_diffrn_measured_fraction_theta_full 0.999
_diffrn_measured_fraction_theta_max 0.985
_diffrn_measurement_details
;
  1 omega -111.00  -18.00   1.0000   30.0000
omega____ theta____ kappa____ phi______ frames
    -      -38.5000  -38.0000 -150.0000 93

  2 omega -110.00  -27.00   1.0000   30.0000
omega____ theta____ kappa____ phi______ frames
    -      -38.5000  -38.0000  -60.0000 83

  3 omega   85.00  110.00   1.0000   30.0000
omega____ theta____ kappa____ phi______ frames
    -       42.7527 -144.0000  166.0000 25

  4 omega   88.00  172.00   1.0000  120.0000
omega____ theta____ kappa____ phi______ frames
    -      107.3822   45.0000 -120.0000 84

  5 omega   27.00  107.00   1.0000  120.0000
omega____ theta____ kappa____ phi______ frames
    -      107.3822  -95.0000 -120.0000 80

  6 omega   43.00   89.00   1.0000  120.0000
omega____ theta____ kappa____ phi______ frames
    -      107.3822  -30.0000 -180.0000 46

  7 omega   37.00   83.00   1.0000  120.0000
omega____ theta____ kappa____ phi______ frames
    -      107.3822  -45.0000  -90.0000 46

  8 omega   39.00   81.00   1.0000  120.0000
omega____ theta____ kappa____ phi______ frames
    -      107.3822  -45.0000 -120.0000 42

  9 omega   27.00  143.00   1.0000  120.0000
omega____ theta____ kappa____ phi______ frames
    -      107.3822  -15.0000   60.0000 116

 10 omega -112.00   -7.00   1.0000   30.0000
omega____ theta____ kappa____ phi______ frames
    -      -38.5000  -77.0000  120.0000 105

 11 omega   23.00   98.00   1.0000   30.0000
omega____ theta____ kappa____ phi______ frames
    -       42.7527 -125.0000 -150.0000 75

 12 omega   76.00  178.00   1.0000  120.0000
omega____ theta____ kappa____ phi______ frames
    -      107.3822   77.0000  150.0000 102

 13 omega   27.00   95.00   1.0000  120.0000
omega____ theta____ kappa____ phi______ frames
    -      107.3822  -95.0000   90.0000 68
;
_diffrn_measurement_device '\k-geometry diffractometer'
_diffrn_measurement_device_type 'SuperNova-Duo, Atlas'
_diffrn_measurement_method '\w scans'
_diffrn_measurement_specimen_support 'MiTeGen micromount'
_diffrn_orient_matrix_UB_11 0.0141136000
_diffrn_orient_matrix_UB_12 0.0501506000
_diffrn_orient_matrix_UB_13 0.0622294000
_diffrn_orient_matrix_UB_21 -0.0368646000
_diffrn_orient_matrix_UB_22 -0.2440186000
_diffrn_orient_matrix_UB_23 0.0143865000
_diffrn_orient_matrix_UB_31 0.0922113000
_diffrn_orient_matrix_UB_32 -0.1057465000
_diffrn_orient_matrix_UB_33 -0.0037659000
_diffrn_radiation_collimation 'focusing mirrors'
_diffrn_radiation_monochromator mirror
_diffrn_radiation_probe x-ray
_diffrn_radiation_type CuK\a
_diffrn_radiation_wavelength 1.54184
_diffrn_radiation_wavelength_determination fundamental
_diffrn_reflns_av_R_equivalents 0.0415
_diffrn_reflns_av_unetI/netI 0.0382
_diffrn_reflns_Laue_measured_fraction_full 0.999
_diffrn_reflns_Laue_measured_fraction_max 0.985
_diffrn_reflns_limit_h_max 19
_diffrn_reflns_limit_h_min -13
_diffrn_reflns_limit_k_max 6
_diffrn_reflns_limit_k_min -7
_diffrn_reflns_limit_l_max 29
_diffrn_reflns_limit_l_min -30
_diffrn_reflns_number 10873
_diffrn_reflns_point_group_measured_fraction_full 0.999
_diffrn_reflns_point_group_measured_fraction_max 0.985
_diffrn_reflns_theta_full 67.684
_diffrn_reflns_theta_max 75.050
_diffrn_reflns_theta_min 5.760
_diffrn_source 'microfocus sealed tube'
_diffrn_source_current 0.8
_diffrn_source_power 0.04
_diffrn_source_target Cu
_diffrn_source_type 'Agilent Diffraction microfocus tube'
_diffrn_source_voltage 50
_exptl_absorpt_coefficient_mu 2.679
_exptl_absorpt_correction_T_max 0.919
_exptl_absorpt_correction_T_min 0.551
_exptl_absorpt_correction_type gaussian
_exptl_absorpt_process_details
;
CrysAlisPro, Agilent Technologies,
Version 1.171.37.35 (release 13-08-2014 CrysAlis171 .NET)
(compiled Aug 13 2014,18:06:01)
Numerical absorption correction based on gaussian integration over
            a multifaceted crystal model
Empirical absorption correction using spherical harmonics,
 implemented in SCALE3 ABSPACK scaling algorithm.
;
_exptl_crystal_colour 'clear red'
_exptl_crystal_colour_lustre clear
_exptl_crystal_colour_primary red
_exptl_crystal_density_diffrn 1.491
_exptl_crystal_description needle
_exptl_crystal_F_000 984
_exptl_crystal_size_max 0.3945
_exptl_crystal_size_mid 0.0762
_exptl_crystal_size_min 0.0311
_refine_diff_density_max 0.772
_refine_diff_density_min -0.610
_refine_diff_density_rms 0.117
_refine_ls_abs_structure_details
;
 Refined as an inversion twin.
;
_refine_ls_abs_structure_Flack 0.31(5)
_refine_ls_extinction_method none
_refine_ls_goodness_of_fit_ref 1.115
_refine_ls_hydrogen_treatment constr
_refine_ls_matrix_type full
_refine_ls_number_parameters 292
_refine_ls_number_reflns 4159
_refine_ls_number_restraints 256
_refine_ls_restrained_S_all 1.088
_refine_ls_R_factor_all 0.0797
_refine_ls_R_factor_gt 0.0783
_refine_ls_shift/su_max 0.000
_refine_ls_shift/su_mean 0.000
_refine_ls_structure_factor_coef Fsqd
_refine_ls_weighting_details 'w=1/[\s^2^(Fo^2^)+(0.0900P)^2^+9.3841P] where P=(Fo^2^+2Fc^2^)/3'
_refine_ls_weighting_scheme calc
_refine_ls_wR_factor_gt 0.2017
_refine_ls_wR_factor_ref 0.2026
_reflns_Friedel_coverage 0.951
_reflns_Friedel_fraction_full 0.999
_reflns_Friedel_fraction_max 0.986
_reflns_number_gt 4055
_reflns_number_total 4159
_reflns_threshold_expression 'I > 2\s(I)'
_cod_data_source_file c6ce02157c2.cif
_cod_data_source_block 1A
_cod_depositor_comments 'Adding full bibliography for 7226989--7226997.cif.'
_cod_original_cell_volume 2105.19(18)
_cod_database_code 7226990
_nottingham_internal_coll_name OFFPLA
_nottingham_internal_coll_number 14283
_nottingham_internal_coll_client FFP/DBA
_nottingham_internal_coll_type custom
_nottingham_internal_coll_frame_method 'omega scans'
_nottingham_internal_coll_frame_time '30.0000, 120.0000'
_nottingham_internal_coll_frame_width 1.0000
_nottingham_internal_coll_user pczfp
_nottingham_internal_coll_date 16/01/2015
_nottingham_internal_coll_location NOTTS
_nottingham_internal_process_date 19/01/2015
_nottingham_internal_process_user pczfp
_nottingham_internal_solution_date 19/1/2015
_nottingham_internal_solution_user pczfp
_nottingham_internal_refinement_date 19/1/2015
_nottingham_internal_refinement_user pczfp
_nottingham_internal_self_validation_date 10/5/2016
_nottingham_internal_self_validation_user pczfp/pczwl
_nottingham_internal_validation_date 4/10/2016
_nottingham_internal_validation_user pczwl
_nottingham_internal_archive_date 4/10/2016
_shelx_shelxl_version_number 2014/7
_chemical_oxdiff_formula 'C22 H20 N2 O6 S2'
_chemical_oxdiff_usercomment 'OFFPLA#14283 - SN-380 - FOMBLIN FIBER ON A MICROMOUNT FOT FFP/DBA'
_shelx_space_group_comment
;
The symmetry employed for this shelxl refinement is uniquely defined
by the following loop, which should always be used as a source of
symmetry information in preference to the above space-group names.
They are only intended as comments.
;
_reflns_odcompleteness_completeness 99.87
_reflns_odcompleteness_iscentric 1
_reflns_odcompleteness_theta 66.97
_olex2_refinement_description
;
1. Twinned data refinement
 Scales: 0.69(5) 0.31(5)
2. Fixed Uiso
 At 1.2 times of:
  All C(H) groups, All C(H,H) groups
 At 1.5 times of:
  All C(H,H,H) groups
3. Rigid body (RIGU) restrains
 All non-hydrogen atoms
 with sigma for 1-2 distances of 0.004 and sigma for 1-3 distances of 0.004
4.a Secondary CH2 refined with riding coordinates:
 C15(H15A,H15B), C17(H17A,H17B), C19(H19A,H19B), C21(H21A,H21B)
4.b Aromatic/amide H refined with riding coordinates:
 C1(H1), C2(H2), C3(H3), C12(H12), C13(H13), C14(H14)
4.c Idealised Me refined as rotating group:
 C18(H18A,H18B,H18C), C22(H22A,H22B,H22C)
;
_olex2_date_sample_data_collection 2016-01-16
_olex2_date_sample_submission 2015-12-15
_olex2_exptl_crystal_mounting_method 'in fomblin film on a micromount'
_olex2_submission_special_instructions 'No special instructions were received'

loop_
_space_group_symop_operation_xyz
'x, y, z'
'-x, -y, z+1/2'
'-x+1/2, y, z+1/2'
'x+1/2, -y, z'

loop_
_atom_site_label
_atom_site_type_symbol
_atom_site_fract_x
_atom_site_fract_y
_atom_site_fract_z
_atom_site_U_iso_or_equiv
_atom_site_adp_type
_atom_site_occupancy
_atom_site_site_symmetry_order
_atom_site_calc_flag
_atom_site_refinement_flags_posn
_atom_site_refinement_flags_adp
S1 S 0.37228(14) 0.8488(4) 0.38528(9) 0.0292(5) Uani 1 1 d . U
S2 S 0.41279(13) -0.3765(4) 0.62925(8) 0.0263(5) Uani 1 1 d . U
O1 O 0.2092(3) 0.1050(10) 0.4886(2) 0.0234(12) Uani 1 1 d . U
O2 O 0.5755(3) 0.3749(10) 0.5274(2) 0.0209(12) Uani 1 1 d . U
O3 O 0.2664(4) 0.2991(12) 0.3450(3) 0.0338(15) Uani 1 1 d . U
O4 O 0.1448(4) 0.5147(12) 0.3468(3) 0.0300(14) Uani 1 1 d . U
O5 O 0.5192(5) 0.1476(12) 0.6728(3) 0.0318(15) Uani 1 1 d . U
O6 O 0.6294(4) -0.1124(11) 0.6700(2) 0.0271(13) Uani 1 1 d . U
N1 N 0.2982(4) 0.4055(11) 0.4571(3) 0.0164(13) Uani 1 1 d . U
N2 N 0.4877(4) 0.0739(11) 0.5591(3) 0.0161(12) Uani 1 1 d . U
C1 C 0.4612(6) 1.0204(16) 0.3776(4) 0.0317(19) Uani 1 1 d . U
H1 H 0.4642 1.1484 0.3524 0.038 Uiso 1 1 calc R .
C2 C 0.5282(6) 0.9561(15) 0.4114(4) 0.0264(17) Uani 1 1 d . U
H2 H 0.5824 1.0364 0.4124 0.032 Uiso 1 1 calc R .
C3 C 0.5095(5) 0.7594(13) 0.4448(3) 0.0166(14) Uani 1 1 d . U
H3 H 0.5488 0.6907 0.4705 0.020 Uiso 1 1 calc R .
C4 C 0.4220(5) 0.6764(14) 0.4343(3) 0.0192(15) Uani 1 1 d . U
C5 C 0.3842(5) 0.4800(14) 0.4626(3) 0.0169(14) Uani 1 1 d . U
C6 C 0.2811(5) 0.2009(14) 0.4889(3) 0.0179(14) Uani 1 1 d . U
C7 C 0.4234(5) 0.3255(13) 0.4991(3) 0.0161(14) Uani 1 1 d . U
C8 C 0.3620(5) 0.1521(13) 0.5166(3) 0.0156(14) Uani 1 1 d . U
C9 C 0.5044(5) 0.2787(13) 0.5274(3) 0.0175(14) Uani 1 1 d . U
C10 C 0.4012(5) 0.0000(13) 0.5532(3) 0.0155(14) Uani 1 1 d . U
C11 C 0.3626(5) -0.1988(14) 0.5812(3) 0.0182(14) Uani 1 1 d . U
C12 C 0.2744(5) -0.2742(13) 0.5718(3) 0.0155(14) Uani 1 1 d . U
H12 H 0.2342 -0.2003 0.5475 0.019 Uiso 1 1 calc R .
C13 C 0.2567(6) -0.4767(16) 0.6048(4) 0.0282(17) Uani 1 1 d . U
H13 H 0.2019 -0.5541 0.6045 0.034 Uiso 1 1 calc R .
C14 C 0.3238(6) -0.5496(15) 0.6363(3) 0.0260(17) Uani 1 1 d . U
H14 H 0.3215 -0.6833 0.6599 0.031 Uiso 1 1 calc R .
C15 C 0.2268(5) 0.5189(15) 0.4278(3) 0.0209(16) Uani 1 1 d . U
H15A H 0.2368 0.6908 0.4272 0.025 Uiso 1 1 calc R .
H15B H 0.1718 0.4893 0.4480 0.025 Uiso 1 1 calc R .
C16 C 0.2180(5) 0.4304(15) 0.3688(3) 0.0236(16) Uani 1 1 d . U
C17 C 0.1214(6) 0.4194(19) 0.2923(4) 0.033(2) Uani 1 1 d . U
H17A H 0.1184 0.2458 0.2939 0.039 Uiso 1 1 calc R .
H17B H 0.1654 0.4649 0.2643 0.039 Uiso 1 1 calc R .
C18 C 0.0337(6) 0.521(2) 0.2775(4) 0.037(2) Uani 1 1 d . U
H18A H 0.0137 0.4528 0.2424 0.055 Uiso 1 1 calc GR .
H18B H 0.0386 0.6917 0.2737 0.055 Uiso 1 1 calc GR .
H18C H -0.0082 0.4836 0.3069 0.055 Uiso 1 1 calc GR .
C19 C 0.5580(5) -0.0435(13) 0.5869(3) 0.0189(15) Uani 1 1 d . U
H19A H 0.6134 0.0018 0.5688 0.023 Uiso 1 1 calc R .
H19B H 0.5508 -0.2152 0.5822 0.023 Uiso 1 1 calc R .
C20 C 0.5646(5) 0.0102(14) 0.6482(4) 0.0209(15) Uani 1 1 d . U
C21 C 0.6493(6) -0.0739(18) 0.7282(4) 0.0308(19) Uani 1 1 d . U
H21A H 0.6719 -0.2209 0.7448 0.037 Uiso 1 1 calc R .
H21B H 0.5957 -0.0290 0.7484 0.037 Uiso 1 1 calc R .
C22 C 0.7154(7) 0.115(2) 0.7338(4) 0.041(2) Uani 1 1 d . U
H22A H 0.7666 0.0761 0.7115 0.061 Uiso 1 1 calc GR .
H22B H 0.7324 0.1308 0.7729 0.061 Uiso 1 1 calc GR .
H22C H 0.6907 0.2643 0.7208 0.061 Uiso 1 1 calc GR .

loop_
_atom_site_aniso_label
_atom_site_aniso_U_11
_atom_site_aniso_U_22
_atom_site_aniso_U_33
_atom_site_aniso_U_23
_atom_site_aniso_U_13
_atom_site_aniso_U_12
S1 0.0267(11) 0.0289(10) 0.0321(10) 0.0055(9) -0.0048(8) -0.0006(8)
S2 0.0226(10) 0.0266(10) 0.0299(10) 0.0042(8) -0.0030(8) -0.0004(8)
O1 0.010(2) 0.029(3) 0.031(3) 0.003(2) -0.001(2) -0.002(2)
O2 0.005(2) 0.025(3) 0.033(3) 0.005(2) -0.002(2) -0.001(2)
O3 0.029(3) 0.044(4) 0.029(3) -0.005(3) -0.003(2) 0.015(3)
O4 0.020(3) 0.040(3) 0.031(3) -0.001(3) -0.007(2) 0.013(3)
O5 0.030(3) 0.035(3) 0.031(3) -0.006(3) -0.005(2) 0.014(3)
O6 0.021(3) 0.036(3) 0.025(3) 0.001(2) -0.007(2) 0.013(2)
N1 0.009(3) 0.017(3) 0.023(3) 0.005(2) -0.002(2) 0.006(2)
N2 0.008(3) 0.013(3) 0.026(3) 0.004(2) -0.001(2) 0.002(2)
C1 0.037(4) 0.024(4) 0.034(4) 0.006(3) 0.003(3) -0.003(3)
C2 0.023(4) 0.018(4) 0.038(4) 0.002(3) 0.004(3) -0.008(3)
C3 0.018(3) 0.010(3) 0.022(3) 0.002(2) 0.006(3) 0.000(3)
C4 0.017(3) 0.016(3) 0.025(4) -0.002(3) 0.004(3) 0.001(3)
C5 0.011(3) 0.018(3) 0.021(3) -0.002(2) 0.002(2) 0.007(3)
C6 0.011(3) 0.017(3) 0.025(3) 0.001(3) 0.001(3) 0.003(2)
C7 0.007(3) 0.018(3) 0.023(3) 0.000(3) -0.001(2) 0.004(2)
C8 0.009(3) 0.017(3) 0.020(3) 0.000(2) -0.001(2) 0.004(2)
C9 0.010(3) 0.020(3) 0.022(3) 0.003(3) 0.001(2) 0.005(2)
C10 0.012(3) 0.016(3) 0.018(3) -0.005(2) 0.003(2) 0.002(2)
C11 0.015(3) 0.018(3) 0.022(4) -0.003(3) 0.001(3) 0.002(3)
C12 0.019(3) 0.011(3) 0.016(3) 0.000(2) 0.003(2) 0.003(3)
C13 0.025(4) 0.029(4) 0.031(4) -0.002(3) 0.005(3) -0.003(3)
C14 0.028(4) 0.026(4) 0.024(4) 0.009(3) -0.002(3) 0.001(3)
C15 0.013(4) 0.022(4) 0.027(3) 0.004(3) -0.002(3) 0.007(3)
C16 0.016(3) 0.024(4) 0.031(4) 0.005(3) -0.002(3) 0.006(3)
C17 0.030(5) 0.041(5) 0.027(4) -0.006(3) -0.003(3) 0.007(4)
C18 0.030(5) 0.046(6) 0.034(5) -0.009(4) -0.007(4) 0.003(4)
C19 0.012(3) 0.015(3) 0.030(3) 0.005(3) 0.000(3) 0.006(3)
C20 0.011(3) 0.015(3) 0.037(4) 0.006(3) -0.003(3) 0.004(3)
C21 0.030(4) 0.038(5) 0.025(4) 0.006(3) -0.005(3) 0.003(4)
C22 0.042(5) 0.053(6) 0.027(4) 0.001(4) -0.004(4) -0.012(5)

loop_
_atom_type_symbol
_atom_type_description
_atom_type_scat_dispersion_real
_atom_type_scat_dispersion_imag
_atom_type_scat_source
C C 0.0181 0.0091 'International Tables Vol C Tables 4.2.6.8 and 6.1.1.4'
H H 0.0000 0.0000 'International Tables Vol C Tables 4.2.6.8 and 6.1.1.4'
N N 0.0311 0.0180 'International Tables Vol C Tables 4.2.6.8 and 6.1.1.4'
O O 0.0492 0.0322 'International Tables Vol C Tables 4.2.6.8 and 6.1.1.4'
S S 0.3331 0.5567 'International Tables Vol C Tables 4.2.6.8 and 6.1.1.4'

loop_
_exptl_crystal_face_index_h
_exptl_crystal_face_index_k
_exptl_crystal_face_index_l
_exptl_crystal_face_perp_dist
_exptl_oxdiff_crystal_face_indexfrac_h
_exptl_oxdiff_crystal_face_indexfrac_k
_exptl_oxdiff_crystal_face_indexfrac_l
_exptl_oxdiff_crystal_face_x
_exptl_oxdiff_crystal_face_y
_exptl_oxdiff_crystal_face_z
0 0 1 0.0180 -0.0015 -0.0010 0.9997 0.0621 0.0147 -0.0038
0 0 -1 0.0131 0.0015 0.0010 -0.9997 -0.0621 -0.0147 0.0038
-1 0 0 0.0418 -0.9994 0.0003 -0.0004 -0.0141 0.0368 -0.0922
1 0 0 0.0345 0.9994 -0.0003 0.0004 0.0141 -0.0368 0.0922
-4 -3 -1 0.1673 -4.0019 -2.9999 -1.0616 -0.2730 0.8643 -0.0478
0 1 0 0.1892 0.0019 1.0007 0.0201 0.0515 -0.2440 -0.1057

loop_
_geom_angle_atom_site_label_1
_geom_angle_atom_site_label_2
_geom_angle_atom_site_label_3
_geom_angle
C1 S1 C4 92.6(4)
C14 S2 C11 92.7(4)
C16 O4 C17 115.4(7)
C20 O6 C21 117.5(7)
C5 N1 C6 111.9(6)
C5 N1 C15 128.7(7)
C6 N1 C15 119.1(6)
C9 N2 C19 119.8(6)
C10 N2 C9 111.3(6)
C10 N2 C19 128.5(7)
S1 C1 H1 123.5
C2 C1 S1 113.0(7)
C2 C1 H1 123.5
C1 C2 H2 123.2
C1 C2 C3 113.5(8)
C3 C2 H2 123.2
C2 C3 H3 124.7
C2 C3 C4 110.5(7)
C4 C3 H3 124.7
C3 C4 S1 110.3(6)
C5 C4 S1 126.4(6)
C5 C4 C3 123.3(7)
N1 C5 C4 125.2(7)
C7 C5 N1 106.3(7)
C7 C5 C4 128.5(7)
O1 C6 N1 121.8(7)
O1 C6 C8 133.8(7)
N1 C6 C8 104.4(6)
C5 C7 C8 109.8(6)
C5 C7 C9 142.6(7)
C8 C7 C9 107.6(6)
C7 C8 C6 107.5(6)
C10 C8 C6 142.9(7)
C10 C8 C7 109.6(6)
O2 C9 N2 122.0(7)
O2 C9 C7 133.5(7)
N2 C9 C7 104.5(6)
N2 C10 C11 125.2(7)
C8 C10 N2 107.0(7)
C8 C10 C11 127.8(7)
C10 C11 S2 126.2(6)
C12 C11 S2 110.6(6)
C12 C11 C10 123.2(7)
C11 C12 H12 125.2
C13 C12 C11 109.6(7)
C13 C12 H12 125.2
C12 C13 H13 122.7
C14 C13 C12 114.6(8)
C14 C13 H13 122.7
S2 C14 H14 123.8
C13 C14 S2 112.5(7)
C13 C14 H14 123.8
N1 C15 H15A 109.2
N1 C15 H15B 109.2
N1 C15 C16 112.0(7)
H15A C15 H15B 107.9
C16 C15 H15A 109.2
C16 C15 H15B 109.2
O3 C16 O4 123.9(8)
O3 C16 C15 126.9(7)
O4 C16 C15 109.2(7)
O4 C17 H17A 110.4
O4 C17 H17B 110.4
O4 C17 C18 106.8(7)
H17A C17 H17B 108.6
C18 C17 H17A 110.4
C18 C17 H17B 110.4
C17 C18 H18A 109.5
C17 C18 H18B 109.5
C17 C18 H18C 109.5
H18A C18 H18B 109.5
H18A C18 H18C 109.5
H18B C18 H18C 109.5
N2 C19 H19A 108.7
N2 C19 H19B 108.7
N2 C19 C20 114.3(6)
H19A C19 H19B 107.6
C20 C19 H19A 108.7
C20 C19 H19B 108.7
O5 C20 O6 125.6(8)
O5 C20 C19 125.0(7)
O6 C20 C19 109.3(7)
O6 C21 H21A 109.7
O6 C21 H21B 109.7
O6 C21 C22 109.9(8)
H21A C21 H21B 108.2
C22 C21 H21A 109.7
C22 C21 H21B 109.7
C21 C22 H22A 109.5
C21 C22 H22B 109.5
C21 C22 H22C 109.5
H22A C22 H22B 109.5
H22A C22 H22C 109.5
H22B C22 H22C 109.5

loop_
_geom_bond_atom_site_label_1
_geom_bond_atom_site_label_2
_geom_bond_distance
S1 C1 1.689(10)
S1 C4 1.715(8)
S2 C11 1.720(8)
S2 C14 1.694(9)
O1 C6 1.232(9)
O2 C9 1.222(9)
O3 C16 1.198(10)
O4 C16 1.333(10)
O4 C17 1.463(11)
O5 C20 1.203(11)
O6 C20 1.325(9)
O6 C21 1.452(10)
N1 C5 1.393(10)
N1 C6 1.418(10)
N1 C15 1.456(10)
N2 C9 1.418(10)
N2 C10 1.401(9)
N2 C19 1.436(9)
C1 H1 0.9500
C1 C2 1.362(14)
C2 H2 0.9500
C2 C3 1.408(11)
C3 H3 0.9500
C3 C4 1.446(11)
C4 C5 1.433(11)
C5 C7 1.381(10)
C6 C8 1.438(10)
C7 C8 1.429(10)
C7 C9 1.443(10)
C8 C10 1.373(10)
C10 C11 1.444(11)
C11 C12 1.439(11)
C12 H12 0.9500
C12 C13 1.425(11)
C13 H13 0.9500
C13 C14 1.346(13)
C14 H14 0.9500
C15 H15A 0.9900
C15 H15B 0.9900
C15 C16 1.514(11)
C17 H17A 0.9900
C17 H17B 0.9900
C17 C18 1.509(13)
C18 H18A 0.9800
C18 H18B 0.9800
C18 H18C 0.9800
C19 H19A 0.9900
C19 H19B 0.9900
C19 C20 1.510(12)
C21 H21A 0.9900
C21 H21B 0.9900
C21 C22 1.486(14)
C22 H22A 0.9800
C22 H22B 0.9800
C22 H22C 0.9800

loop_
_geom_torsion_atom_site_label_1
_geom_torsion_atom_site_label_2
_geom_torsion_atom_site_label_3
_geom_torsion_atom_site_label_4
_geom_torsion
S1 C1 C2 C3 0.8(11)
S1 C4 C5 N1 -4.0(11)
S1 C4 C5 C7 174.5(6)
S2 C11 C12 C13 -1.2(8)
O1 C6 C8 C7 178.6(9)
O1 C6 C8 C10 -0.9(18)
N1 C5 C7 C8 0.1(8)
N1 C5 C7 C9 -177.6(10)
N1 C6 C8 C7 -1.3(8)
N1 C6 C8 C10 179.2(10)
N1 C15 C16 O3 -6.4(13)
N1 C15 C16 O4 171.2(7)
N2 C10 C11 S2 2.9(11)
N2 C10 C11 C12 -177.2(7)
N2 C19 C20 O5 -3.9(12)
N2 C19 C20 O6 177.9(7)
C1 S1 C4 C3 0.7(6)
C1 S1 C4 C5 179.5(7)
C1 C2 C3 C4 -0.3(10)
C2 C3 C4 S1 -0.3(8)
C2 C3 C4 C5 -179.3(7)
C3 C4 C5 N1 174.7(7)
C3 C4 C5 C7 -6.7(12)
C4 S1 C1 C2 -0.8(8)
C4 C5 C7 C8 -178.7(7)
C4 C5 C7 C9 3.6(16)
C5 N1 C6 O1 -178.5(7)
C5 N1 C6 C8 1.4(8)
C5 N1 C15 C16 93.3(9)
C5 C7 C8 C6 0.8(8)
C5 C7 C8 C10 -179.6(7)
C5 C7 C9 O2 -1.3(18)
C5 C7 C9 N2 179.6(10)
C6 N1 C5 C4 177.8(7)
C6 N1 C5 C7 -1.0(8)
C6 N1 C15 C16 -92.4(8)
C6 C8 C10 N2 179.2(10)
C6 C8 C10 C11 -1.2(16)
C7 C8 C10 N2 -0.2(8)
C7 C8 C10 C11 179.4(7)
C8 C7 C9 O2 -179.0(8)
C8 C7 C9 N2 1.8(8)
C8 C10 C11 S2 -176.6(6)
C8 C10 C11 C12 3.3(12)
C9 N2 C10 C8 1.4(8)
C9 N2 C10 C11 -178.2(7)
C9 N2 C19 C20 100.5(8)
C9 C7 C8 C6 179.3(7)
C9 C7 C8 C10 -1.0(8)
C10 N2 C9 O2 178.7(7)
C10 N2 C9 C7 -2.0(8)
C10 N2 C19 C20 -87.4(9)
C10 C11 C12 C13 178.9(7)
C11 S2 C14 C13 -1.3(7)
C11 C12 C13 C14 0.2(10)
C12 C13 C14 S2 0.9(10)
C14 S2 C11 C10 -178.7(7)
C14 S2 C11 C12 1.4(6)
C15 N1 C5 C4 -7.6(12)
C15 N1 C5 C7 173.6(7)
C15 N1 C6 O1 6.3(11)
C15 N1 C6 C8 -173.7(6)
C16 O4 C17 C18 175.2(8)
C17 O4 C16 O3 5.5(13)
C17 O4 C16 C15 -172.3(8)
C19 N2 C9 O2 -8.0(11)
C19 N2 C9 C7 171.3(7)
C19 N2 C10 C8 -171.2(7)
C19 N2 C10 C11 9.2(12)
C20 O6 C21 C22 -90.7(10)
C21 O6 C20 O5 -1.7(13)
C21 O6 C20 C19 176.5(7)

loop_
_twin_individual_id
_twin_individual_mass_fraction_refined
1 0.69(5)
2 0.31(5)
